data_7038982
loop_
_publ_author_name
'Clavero, Pau'
'Grabulosa, Arnald'
'Rocamora, Merc\`e'
'Muller, Guillermo'
'Font-Bardia, Merc\`e'

_publ_section_title
;
 Ruthenium complexes of P-stereogenic phosphines with a heterocyclic
 substituent.
;
_journal_issue 20
_journal_name_full 'Dalton transactions (Cambridge, England : 2003)'
_journal_page_first 8513
_journal_page_last 8531
_journal_paper_doi 10.1039/c6dt00995f
_journal_volume 45
_journal_year 2016
_chemical_absolute_configuration rm
_chemical_formula_moiety 'C28 H24 B Fe P S'
_chemical_formula_sum 'C28 H24 B Fe P S'
_chemical_formula_weight 490.16
_chemical_name_systematic
;
 ?
;
_space_group_crystal_system orthorhombic
_space_group_IT_number 19
_space_group_name_Hall 'P 2ac 2ab'
_space_group_name_H-M_alt 'P 21 21 21'
_symmetry_space_group_name_Hall 'P 2ac 2ab'
_symmetry_space_group_name_H-M 'P 21 21 21'
_atom_sites_solution_hydrogens geom
_audit_creation_method SHELXL-97
_audit_update_record
;
2016-02-02 deposited with the CCDC.
2016-04-12 downloaded from the CCDC.
;
_cell_angle_alpha 90
_cell_angle_beta 90
_cell_angle_gamma 90
_cell_formula_units_Z 4
_cell_length_a 7.3458(17)
_cell_length_b 8.618(2)
_cell_length_c 36.464(10)
_cell_measurement_reflns_used 5909
_cell_measurement_temperature 100(2)
_cell_measurement_theta_max 24.37
_cell_measurement_theta_min 2.43
_cell_volume 2308.4(10)
_computing_cell_refinement 'Bruker SAINT'
_computing_data_collection 'Bruker APEX2'
_computing_data_reduction 'Bruker SAINT'
_computing_molecular_graphics 'Bruker SHELXTL'
_computing_publication_material 'Bruker SHELXTL'
_computing_structure_refinement 'SHELXL-2013 (Sheldrick 2013)'
_computing_structure_solution 'SHELXS-97 (Sheldrick 2008)'
_diffrn_ambient_temperature 100(2)
_diffrn_measured_fraction_theta_full 0.999
_diffrn_measured_fraction_theta_max 0.997
_diffrn_measurement_device_type 'D8 Venture'
_diffrn_measurement_method 'phi and omega scan'
_diffrn_radiation_type MoK\a
_diffrn_radiation_wavelength 0.71073
_diffrn_reflns_av_R_equivalents 0.0874
_diffrn_reflns_av_unetI/netI 0.0840
_diffrn_reflns_Laue_measured_fraction_full 0.999
_diffrn_reflns_Laue_measured_fraction_max 0.997
_diffrn_reflns_limit_h_max 9
_diffrn_reflns_limit_h_min -8
_diffrn_reflns_limit_k_max 10
_diffrn_reflns_limit_k_min -10
_diffrn_reflns_limit_l_max 45
_diffrn_reflns_limit_l_min -45
_diffrn_reflns_number 24509
_diffrn_reflns_point_group_measured_fraction_full 0.997
_diffrn_reflns_point_group_measured_fraction_max 0.995
_diffrn_reflns_theta_full 25.242
_diffrn_reflns_theta_max 26.368
_diffrn_reflns_theta_min 2.234
_diffrn_source microfocus
_exptl_absorpt_coefficient_mu 0.827
_exptl_absorpt_correction_T_max 0.7454
_exptl_absorpt_correction_T_min 0.5982
_exptl_absorpt_correction_type multi-scan
_exptl_absorpt_process_details sadabs
_exptl_crystal_colour yellow
_exptl_crystal_density_diffrn 1.410
_exptl_crystal_description prism
_exptl_crystal_F_000 1016
_exptl_crystal_size_max 0.448
_exptl_crystal_size_mid 0.287
_exptl_crystal_size_min 0.06
_refine_diff_density_max 0.519
_refine_diff_density_min -0.396
_refine_diff_density_rms 0.084
_refine_ls_abs_structure_details
;
 Flack x determined using 1333 quotients [(I+)-(I-)]/[(I+)+(I-)]
 (Parsons and Flack (2004), Acta Cryst. A60, s61).
;
_refine_ls_abs_structure_Flack 0.038(11)
_refine_ls_extinction_method none
_refine_ls_goodness_of_fit_ref 1.077
_refine_ls_hydrogen_treatment constr
_refine_ls_matrix_type full
_refine_ls_number_parameters 290
_refine_ls_number_reflns 4705
_refine_ls_number_restraints 0
_refine_ls_restrained_S_all 1.077
_refine_ls_R_factor_all 0.0780
_refine_ls_R_factor_gt 0.0485
_refine_ls_shift/su_max 0.001
_refine_ls_shift/su_mean 0.000
_refine_ls_structure_factor_coef Fsqd
_refine_ls_weighting_details
;
 w=1/[\s^2^(Fo^2^)+(0.0289P)^2^+0.2427P]
 where P=(Fo^2^+2Fc^2^)/3
;
_refine_ls_weighting_scheme calc
_refine_ls_wR_factor_gt 0.0749
_refine_ls_wR_factor_ref 0.0822
_reflns_Friedel_coverage 0.719
_reflns_Friedel_fraction_full 0.995
_reflns_Friedel_fraction_max 0.991
_reflns_number_gt 3726
_reflns_number_total 4705
_reflns_threshold_expression 'I > 2\s(I)'
_cod_data_source_file c6dt00995f2.cif
_cod_data_source_block 4-DBT-Fc
_cod_depositor_comments 'Adding full bibliography for 7038981--7038985.cif.'
_cod_original_cell_volume 2308.5(10)
_cod_database_code 7038982
_shelx_space_group_comment
;
The symmetry employed for this shelxl refinement is uniquely defined
by the following loop, which should always be used as a source of
symmetry information in preference to the above space-group names.
They are only intended as comments.
;

loop_
_space_group_symop_operation_xyz
'x, y, z'
'x+1/2, -y+1/2, -z'
'-x, y+1/2, -z+1/2'
'-x+1/2, -y, z+1/2'

loop_
_atom_site_label
_atom_site_type_symbol
_atom_site_fract_x
_atom_site_fract_y
_atom_site_fract_z
_atom_site_U_iso_or_equiv
_atom_site_adp_type
_atom_site_occupancy
_atom_site_site_symmetry_order
_atom_site_calc_flag
_atom_site_refinement_flags_posn
_atom_site_refinement_flags_adp
Fe1 Fe 0.31349(9) 0.52040(7) 0.95288(2) 0.01800(19) Uani 1 1 d . .
S1 S 0.21757(16) 0.30148(14) 0.81794(3) 0.0187(3) Uani 1 1 d . .
P1 P 0.44427(17) 0.21327(14) 0.89990(3) 0.0168(3) Uani 1 1 d . .
C1 C 0.5090(7) 0.6810(6) 0.94156(16) 0.0357(15) Uani 1 1 d . .
H1 H 0.5436 0.7151 0.9178 0.043 Uiso 1 1 calc R U
C2 C 0.3731(7) 0.7474(6) 0.96408(15) 0.0324(15) Uani 1 1 d . .
H2 H 0.3008 0.8353 0.9582 0.039 Uiso 1 1 calc R U
C3 C 0.3639(7) 0.6603(6) 0.99663(15) 0.0281(13) Uani 1 1 d . .
H3 H 0.2832 0.6790 1.0165 0.034 Uiso 1 1 calc R U
C4 C 0.4929(7) 0.5420(6) 0.99483(15) 0.0307(13) Uani 1 1 d . .
H4 H 0.5158 0.4662 1.0132 0.037 Uiso 1 1 calc R U
C5 C 0.5830(7) 0.5552(7) 0.96091(16) 0.0363(16) Uani 1 1 d . .
H5 H 0.6784 0.4898 0.9525 0.044 Uiso 1 1 calc R U
C6 C 0.1829(6) 0.4639(5) 0.90566(12) 0.0211(11) Uani 1 1 d . .
H6 H 0.2045 0.5076 0.8821 0.025 Uiso 1 1 calc R U
C7 C 0.0568(6) 0.5184(6) 0.93201(13) 0.0243(12) Uani 1 1 d . .
H7 H -0.0217 0.6052 0.9292 0.029 Uiso 1 1 calc R U
C8 C 0.0671(7) 0.4224(6) 0.96306(14) 0.0281(14) Uani 1 1 d . .
H8 H -0.0036 0.4337 0.9847 0.034 Uiso 1 1 calc R U
C9 C 0.1992(7) 0.3068(6) 0.95698(13) 0.0257(12) Uani 1 1 d . .
H9 H 0.2336 0.2275 0.9737 0.031 Uiso 1 1 calc R U
C10 C 0.2725(6) 0.3306(5) 0.92091(12) 0.0169(11) Uani 1 1 d . .
C11 C 0.3263(7) 0.0535(5) 0.87755(13) 0.0179(11) Uani 1 1 d . .
C12 C 0.1462(6) 0.0154(6) 0.88512(13) 0.0230(12) Uani 1 1 d . .
H12 H 0.0784 0.0747 0.9023 0.028 Uiso 1 1 calc R U
C13 C 0.0658(8) -0.1100(6) 0.86738(15) 0.0314(14) Uani 1 1 d . .
H13 H -0.0567 -0.1373 0.8727 0.038 Uiso 1 1 calc R U
C14 C 0.1640(8) -0.1948(6) 0.84198(15) 0.0328(14) Uani 1 1 d . .
H14 H 0.1079 -0.2796 0.8297 0.039 Uiso 1 1 calc R U
C15 C 0.3406(8) -0.1580(6) 0.83431(14) 0.0315(14) Uani 1 1 d . .
H15 H 0.4070 -0.2167 0.8168 0.038 Uiso 1 1 calc R U
C16 C 0.4230(7) -0.0342(6) 0.85227(14) 0.0257(12) Uani 1 1 d . .
H16 H 0.5465 -0.0095 0.8472 0.031 Uiso 1 1 calc R U
C17 C 0.5319(6) 0.3304(5) 0.86250(12) 0.0156(11) Uani 1 1 d . .
C18 C 0.7044(7) 0.3930(5) 0.86607(13) 0.0204(11) Uani 1 1 d . .
H18 H 0.7752 0.3671 0.8870 0.024 Uiso 1 1 calc R U
C19 C 0.7773(6) 0.4927(6) 0.83996(13) 0.0236(12) Uani 1 1 d . .
H19 H 0.8956 0.5344 0.8435 0.028 Uiso 1 1 calc R U
C20 C 0.6803(6) 0.5319(5) 0.80901(12) 0.0232(11) Uani 1 1 d . .
H20 H 0.7307 0.6009 0.7914 0.028 Uiso 1 1 calc R U
C21 C 0.5070(6) 0.4692(5) 0.80380(12) 0.0146(10) Uani 1 1 d . .
C22 C 0.3819(6) 0.4966(5) 0.77364(12) 0.0161(11) Uani 1 1 d . .
C23 C 0.4006(7) 0.5928(5) 0.74306(14) 0.0225(12) Uani 1 1 d . .
H23 H 0.5096 0.6501 0.7395 0.027 Uiso 1 1 calc R U
C24 C 0.2599(7) 0.6046(5) 0.71788(13) 0.0249(13) Uani 1 1 d . .
H24 H 0.2724 0.6713 0.6973 0.030 Uiso 1 1 calc R U
C25 C 0.1023(7) 0.5206(6) 0.72249(13) 0.0249(12) Uani 1 1 d . .
H25 H 0.0076 0.5297 0.7049 0.030 Uiso 1 1 calc R U
C26 C 0.0790(7) 0.4226(5) 0.75236(13) 0.0231(12) Uani 1 1 d . .
H26 H -0.0296 0.3641 0.7553 0.028 Uiso 1 1 calc R U
C27 C 0.2197(6) 0.4126(5) 0.77782(12) 0.0160(11) Uani 1 1 d . .
C28 C 0.4351(6) 0.3683(5) 0.83033(12) 0.0134(11) Uani 1 1 d . .
B1 B 0.6282(8) 0.1278(7) 0.93074(17) 0.0276(15) Uani 1 1 d . .
H1AB H 0.7005 0.2119 0.9415 0.041 Uiso 1 1 calc R U
H1BB H 0.7076 0.0601 0.9162 0.041 Uiso 1 1 calc R U
H1CB H 0.5711 0.0674 0.9504 0.041 Uiso 1 1 calc R U

loop_
_atom_site_aniso_label
_atom_site_aniso_U_11
_atom_site_aniso_U_22
_atom_site_aniso_U_33
_atom_site_aniso_U_23
_atom_site_aniso_U_13
_atom_site_aniso_U_12
Fe1 0.0152(3) 0.0163(4) 0.0225(4) -0.0031(3) 0.0005(3) -0.0022(3)
S1 0.0181(7) 0.0182(6) 0.0199(7) 0.0029(6) -0.0024(5) -0.0058(6)
P1 0.0190(7) 0.0116(7) 0.0198(7) 0.0002(6) -0.0020(6) -0.0031(6)
C1 0.038(4) 0.034(4) 0.035(4) -0.004(3) 0.008(3) -0.026(3)
C2 0.033(3) 0.019(3) 0.045(4) -0.005(3) -0.006(3) -0.006(2)
C3 0.025(3) 0.027(3) 0.033(3) -0.013(3) 0.002(2) -0.003(2)
C4 0.031(3) 0.024(3) 0.038(4) -0.005(3) -0.015(3) -0.001(3)
C5 0.009(3) 0.039(4) 0.060(4) -0.028(3) 0.003(3) -0.007(3)
C6 0.019(3) 0.025(3) 0.020(3) 0.000(2) -0.001(2) -0.005(3)
C7 0.017(3) 0.029(3) 0.027(3) -0.003(3) -0.006(2) 0.001(3)
C8 0.016(3) 0.037(3) 0.031(4) -0.010(3) 0.005(2) -0.011(3)
C9 0.024(3) 0.024(3) 0.029(3) 0.003(2) -0.001(3) -0.015(3)
C10 0.015(3) 0.017(3) 0.018(3) -0.005(2) -0.003(2) -0.007(2)
C11 0.025(3) 0.007(2) 0.021(3) 0.005(2) -0.005(2) -0.001(2)
C12 0.028(3) 0.019(3) 0.022(3) 0.005(2) -0.001(2) -0.005(3)
C13 0.033(3) 0.027(3) 0.034(4) 0.007(3) -0.005(3) -0.013(3)
C14 0.051(4) 0.009(3) 0.038(4) 0.000(3) -0.013(3) -0.010(3)
C15 0.047(4) 0.011(3) 0.036(4) -0.006(2) -0.003(3) 0.007(3)
C16 0.028(3) 0.013(3) 0.037(3) 0.000(2) -0.001(2) 0.002(3)
C17 0.018(3) 0.010(3) 0.019(3) -0.005(2) 0.001(2) 0.003(2)
C18 0.018(3) 0.020(3) 0.022(3) -0.003(2) -0.001(2) 0.000(2)
C19 0.014(3) 0.022(3) 0.035(3) -0.001(3) 0.003(2) -0.011(2)
C20 0.021(3) 0.021(3) 0.028(3) 0.005(2) 0.007(2) 0.001(3)
C21 0.015(3) 0.006(2) 0.023(3) -0.002(2) 0.003(2) 0.002(2)
C22 0.023(3) 0.009(3) 0.016(3) 0.001(2) 0.0039(19) 0.003(2)
C23 0.027(3) 0.014(3) 0.026(3) 0.002(2) 0.006(2) -0.002(2)
C24 0.040(4) 0.014(3) 0.020(3) 0.005(2) 0.003(3) 0.005(2)
C25 0.035(3) 0.019(3) 0.021(3) 0.003(3) -0.006(2) 0.008(3)
C26 0.025(3) 0.017(3) 0.028(3) -0.003(2) 0.000(3) 0.002(2)
C27 0.021(3) 0.011(2) 0.016(3) -0.001(2) 0.000(2) 0.000(2)
C28 0.009(2) 0.010(2) 0.021(3) -0.005(2) 0.005(2) -0.003(2)
B1 0.032(4) 0.020(3) 0.031(4) 0.006(3) -0.010(3) 0.000(3)

loop_
_atom_type_symbol
_atom_type_description
_atom_type_scat_dispersion_real
_atom_type_scat_dispersion_imag
_atom_type_scat_source
C C 0.0033 0.0016 'International Tables Vol C Tables 4.2.6.8 and 6.1.1.4'
H H 0.0000 0.0000 'International Tables Vol C Tables 4.2.6.8 and 6.1.1.4'
B B 0.0013 0.0007 'International Tables Vol C Tables 4.2.6.8 and 6.1.1.4'
P P 0.1023 0.0942 'International Tables Vol C Tables 4.2.6.8 and 6.1.1.4'
S S 0.1246 0.1234 'International Tables Vol C Tables 4.2.6.8 and 6.1.1.4'
Fe Fe 0.3463 0.8444 'International Tables Vol C Tables 4.2.6.8 and 6.1.1.4'

loop_
_geom_angle_atom_site_label_1
_geom_angle_atom_site_label_2
_geom_angle_atom_site_label_3
_geom_angle
C5 Fe1 C4 40.7(2)
C5 Fe1 C9 121.9(2)
C4 Fe1 C9 107.3(2)
C5 Fe1 C6 128.3(2)
C4 Fe1 C6 165.7(2)
C9 Fe1 C6 69.49(19)
C5 Fe1 C10 110.3(2)
C4 Fe1 C10 127.12(19)
C9 Fe1 C10 41.43(18)
C6 Fe1 C10 41.41(17)
C5 Fe1 C8 155.1(2)
C4 Fe1 C8 118.6(2)
C9 Fe1 C8 40.6(2)
C6 Fe1 C8 68.6(2)
C10 Fe1 C8 68.77(19)
C5 Fe1 C7 164.3(2)
C4 Fe1 C7 152.3(2)
C9 Fe1 C7 68.7(2)
C6 Fe1 C7 40.75(17)
C10 Fe1 C7 68.95(19)
C8 Fe1 C7 40.43(19)
C5 Fe1 C3 67.7(2)
C4 Fe1 C3 40.14(19)
C9 Fe1 C3 123.7(2)
C6 Fe1 C3 153.3(2)
C10 Fe1 C3 162.7(2)
C8 Fe1 C3 105.4(2)
C7 Fe1 C3 117.9(2)
C5 Fe1 C1 40.4(2)
C4 Fe1 C1 68.4(2)
C9 Fe1 C1 157.4(2)
C6 Fe1 C1 108.9(2)
C10 Fe1 C1 122.4(2)
C8 Fe1 C1 161.4(2)
C7 Fe1 C1 125.7(2)
C3 Fe1 C1 68.1(2)
C5 Fe1 C2 67.7(2)
C4 Fe1 C2 67.8(2)
C9 Fe1 C2 160.3(2)
C6 Fe1 C2 120.0(2)
C10 Fe1 C2 156.4(2)
C8 Fe1 C2 123.5(2)
C7 Fe1 C2 106.3(2)
C3 Fe1 C2 40.3(2)
C1 Fe1 C2 40.5(2)
C27 S1 C28 91.6(2)
C10 P1 C17 104.9(2)
C10 P1 C11 106.5(2)
C17 P1 C11 104.6(2)
C10 P1 B1 117.8(3)
C17 P1 B1 114.0(3)
C11 P1 B1 108.0(2)
C5 C1 C2 107.1(5)
C5 C1 Fe1 69.3(3)
C2 C1 Fe1 70.1(3)
C5 C1 H1 126.4
C2 C1 H1 126.4
Fe1 C1 H1 125.7
C3 C2 C1 108.0(5)
C3 C2 Fe1 69.4(3)
C1 C2 Fe1 69.4(3)
C3 C2 H2 126.0
C1 C2 H2 126.0
Fe1 C2 H2 126.8
C4 C3 C2 108.5(5)
C4 C3 Fe1 69.7(3)
C2 C3 Fe1 70.3(3)
C4 C3 H3 125.7
C2 C3 H3 125.7
Fe1 C3 H3 125.9
C3 C4 C5 107.6(5)
C3 C4 Fe1 70.2(3)
C5 C4 Fe1 69.5(3)
C3 C4 H4 126.2
C5 C4 H4 126.2
Fe1 C4 H4 125.7
C1 C5 C4 108.8(5)
C1 C5 Fe1 70.3(3)
C4 C5 Fe1 69.8(3)
C1 C5 H5 125.6
C4 C5 H5 125.6
Fe1 C5 H5 125.9
C7 C6 C10 107.6(4)
C7 C6 Fe1 69.8(3)
C10 C6 Fe1 69.3(2)
C7 C6 H6 126.2
C10 C6 H6 126.2
Fe1 C6 H6 126.3
C8 C7 C6 108.4(4)
C8 C7 Fe1 69.7(3)
C6 C7 Fe1 69.5(3)
C8 C7 H7 125.8
C6 C7 H7 125.8
Fe1 C7 H7 126.6
C7 C8 C9 109.1(4)
C7 C8 Fe1 69.9(3)
C9 C8 Fe1 69.6(3)
C7 C8 H8 125.4
C9 C8 H8 125.4
Fe1 C8 H8 126.6
C8 C9 C10 107.5(4)
C8 C9 Fe1 69.8(3)
C10 C9 Fe1 69.4(3)
C8 C9 H9 126.2
C10 C9 H9 126.2
Fe1 C9 H9 126.2
C6 C10 C9 107.3(4)
C6 C10 P1 127.6(3)
C9 C10 P1 125.1(4)
C6 C10 Fe1 69.3(3)
C9 C10 Fe1 69.2(3)
P1 C10 Fe1 126.6(2)
C16 C11 C12 119.3(5)
C16 C11 P1 117.8(4)
C12 C11 P1 122.9(4)
C13 C12 C11 119.7(5)
C13 C12 H12 120.2
C11 C12 H12 120.2
C14 C13 C12 120.0(5)
C14 C13 H13 120.0
C12 C13 H13 120.0
C15 C14 C13 120.7(5)
C15 C14 H14 119.7
C13 C14 H14 119.7
C14 C15 C16 119.7(5)
C14 C15 H15 120.1
C16 C15 H15 120.1
C11 C16 C15 120.5(5)
C11 C16 H16 119.7
C15 C16 H16 119.7
C18 C17 C28 116.7(4)
C18 C17 P1 118.1(4)
C28 C17 P1 125.1(4)
C17 C18 C19 122.0(4)
C17 C18 H18 119.0
C19 C18 H18 119.0
C20 C19 C18 121.0(4)
C20 C19 H19 119.5
C18 C19 H19 119.5
C19 C20 C21 119.2(4)
C19 C20 H20 120.4
C21 C20 H20 120.4
C20 C21 C28 119.3(4)
C20 C21 C22 128.1(4)
C28 C21 C22 112.6(4)
C23 C22 C27 118.5(4)
C23 C22 C21 129.7(4)
C27 C22 C21 111.8(4)
C24 C23 C22 120.0(5)
C24 C23 H23 120.0
C22 C23 H23 120.0
C25 C24 C23 120.5(5)
C25 C24 H24 119.8
C23 C24 H24 119.8
C24 C25 C26 121.3(5)
C24 C25 H25 119.3
C26 C25 H25 119.3
C25 C26 C27 118.0(5)
C25 C26 H26 121.0
C27 C26 H26 121.0
C26 C27 C22 121.8(4)
C26 C27 S1 125.8(4)
C22 C27 S1 112.4(3)
C21 C28 C17 121.8(4)
C21 C28 S1 111.6(3)
C17 C28 S1 126.6(4)
P1 B1 H1AB 109.5
P1 B1 H1BB 109.5
H1AB B1 H1BB 109.5
P1 B1 H1CB 109.5
H1AB B1 H1CB 109.5
H1BB B1 H1CB 109.5

loop_
_geom_bond_atom_site_label_1
_geom_bond_atom_site_label_2
_geom_bond_distance
Fe1 C5 2.024(5)
Fe1 C4 2.027(5)
Fe1 C9 2.029(5)
Fe1 C6 2.030(4)
Fe1 C10 2.031(4)
Fe1 C8 2.031(5)
Fe1 C7 2.034(5)
Fe1 C3 2.034(5)
Fe1 C1 2.037(5)
Fe1 C2 2.046(5)
S1 C27 1.749(5)
S1 C28 1.757(5)
P1 C10 1.789(5)
P1 C17 1.814(5)
P1 C11 1.819(5)
P1 B1 1.906(6)
C1 C5 1.403(7)
C1 C2 1.413(7)
C1 H1 0.9500
C2 C3 1.406(7)
C2 H2 0.9500
C3 C4 1.394(7)
C3 H3 0.9500
C4 C5 1.408(7)
C4 H4 0.9500
C5 H5 0.9500
C6 C7 1.415(6)
C6 C10 1.436(6)
C6 H6 0.9500
C7 C8 1.404(6)
C7 H7 0.9500
C8 C9 1.408(7)
C8 H8 0.9500
C9 C10 1.436(6)
C9 H9 0.9500
C11 C16 1.388(6)
C11 C12 1.391(6)
C12 C13 1.391(7)
C12 H12 0.9500
C13 C14 1.383(7)
C13 H13 0.9500
C14 C15 1.365(7)
C14 H14 0.9500
C15 C16 1.391(7)
C15 H15 0.9500
C16 H16 0.9500
C17 C18 1.384(6)
C17 C28 1.410(6)
C18 C19 1.389(6)
C18 H18 0.9500
C19 C20 1.377(6)
C19 H19 0.9500
C20 C21 1.396(6)
C20 H20 0.9500
C21 C28 1.404(6)
C21 C22 1.453(6)
C22 C23 1.396(6)
C22 C27 1.402(6)
C23 C24 1.386(7)
C23 H23 0.9500
C24 C25 1.376(7)
C24 H24 0.9500
C25 C26 1.389(6)
C25 H25 0.9500
C26 C27 1.392(6)
C26 H26 0.9500
B1 H1AB 0.9800
B1 H1BB 0.9800
B1 H1CB 0.9800

loop_
_geom_torsion_atom_site_label_1
_geom_torsion_atom_site_label_2
_geom_torsion_atom_site_label_3
_geom_torsion_atom_site_label_4
_geom_torsion
C5 C1 C2 C3 -0.8(6)
Fe1 C1 C2 C3 58.8(3)
C5 C1 C2 Fe1 -59.7(3)
C1 C2 C3 C4 0.6(6)
Fe1 C2 C3 C4 59.4(4)
C1 C2 C3 Fe1 -58.8(3)
C2 C3 C4 C5 -0.1(6)
Fe1 C3 C4 C5 59.7(3)
C2 C3 C4 Fe1 -59.8(4)
C2 C1 C5 C4 0.8(6)
Fe1 C1 C5 C4 -59.4(4)
C2 C1 C5 Fe1 60.2(3)
C3 C4 C5 C1 -0.5(6)
Fe1 C4 C5 C1 59.7(4)
C3 C4 C5 Fe1 -60.1(4)
C10 C6 C7 C8 0.2(5)
Fe1 C6 C7 C8 -59.0(3)
C10 C6 C7 Fe1 59.2(3)
C6 C7 C8 C9 0.2(6)
Fe1 C7 C8 C9 -58.7(3)
C6 C7 C8 Fe1 58.9(3)
C7 C8 C9 C10 -0.5(5)
Fe1 C8 C9 C10 -59.3(3)
C7 C8 C9 Fe1 58.9(3)
C7 C6 C10 C9 -0.5(5)
Fe1 C6 C10 C9 59.0(3)
C7 C6 C10 P1 179.6(3)
Fe1 C6 C10 P1 -120.9(4)
C7 C6 C10 Fe1 -59.5(3)
C8 C9 C10 C6 0.6(5)
Fe1 C9 C10 C6 -59.0(3)
C8 C9 C10 P1 -179.5(3)
Fe1 C9 C10 P1 120.9(3)
C8 C9 C10 Fe1 59.6(3)
C17 P1 C10 C6 17.5(4)
C11 P1 C10 C6 -93.1(4)
B1 P1 C10 C6 145.6(4)
C17 P1 C10 C9 -162.3(4)
C11 P1 C10 C9 87.1(4)
B1 P1 C10 C9 -34.2(5)
C17 P1 C10 Fe1 -73.3(3)
C11 P1 C10 Fe1 176.1(3)
B1 P1 C10 Fe1 54.7(4)
C10 P1 C11 C16 165.4(4)
C17 P1 C11 C16 54.6(4)
B1 P1 C11 C16 -67.2(4)
C10 P1 C11 C12 -15.5(4)
C17 P1 C11 C12 -126.3(4)
B1 P1 C11 C12 111.9(4)
C16 C11 C12 C13 0.1(7)
P1 C11 C12 C13 -179.0(4)
C11 C12 C13 C14 -0.9(7)
C12 C13 C14 C15 0.7(8)
C13 C14 C15 C16 0.2(8)
C12 C11 C16 C15 0.8(7)
P1 C11 C16 C15 179.9(4)
C14 C15 C16 C11 -0.9(7)
C10 P1 C17 C18 108.0(4)
C11 P1 C17 C18 -140.1(4)
B1 P1 C17 C18 -22.3(5)
C10 P1 C17 C28 -69.4(4)
C11 P1 C17 C28 42.5(4)
B1 P1 C17 C28 160.3(4)
C28 C17 C18 C19 2.2(7)
P1 C17 C18 C19 -175.5(3)
C17 C18 C19 C20 -0.8(7)
C18 C19 C20 C21 -0.6(7)
C19 C20 C21 C28 0.4(7)
C19 C20 C21 C22 179.0(4)
C20 C21 C22 C23 -1.2(8)
C28 C21 C22 C23 177.5(5)
C20 C21 C22 C27 179.9(4)
C28 C21 C22 C27 -1.4(6)
C27 C22 C23 C24 0.6(7)
C21 C22 C23 C24 -178.2(4)
C22 C23 C24 C25 -0.9(7)
C23 C24 C25 C26 0.3(7)
C24 C25 C26 C27 0.5(7)
C25 C26 C27 C22 -0.8(7)
C25 C26 C27 S1 178.1(4)
C23 C22 C27 C26 0.2(7)
C21 C22 C27 C26 179.2(4)
C23 C22 C27 S1 -178.8(4)
C21 C22 C27 S1 0.2(5)
C28 S1 C27 C26 -178.2(4)
C28 S1 C27 C22 0.7(4)
C20 C21 C28 C17 1.1(7)
C22 C21 C28 C17 -177.8(4)
C20 C21 C28 S1 -179.2(3)
C22 C21 C28 S1 1.9(5)
C18 C17 C28 C21 -2.3(6)
P1 C17 C28 C21 175.1(3)
C18 C17 C28 S1 178.1(3)
P1 C17 C28 S1 -4.5(6)
C27 S1 C28 C21 -1.5(3)
C27 S1 C28 C17 178.1(4)
